data_7043145
loop_
_publ_author_name
'Zhang, Wan-Ying'
'Tian, Yong-Mei'
'Li, Hongfeng'
'Chen, Peng'
'Zhang, Yiquan'
'Yan, Pengfei'
'Sun, Wenbin'

_publ_section_title
;
 Strictly linear trinuclear Dy-Ca/Mg-Dy single-molecule magnets: the
 impact of long-range f-f ferromagnetic interactions on suppressing
 quantum tunnelling of magnetization leading to slow magnetic relaxation
;
_journal_name_full 'Dalton Trans.'
_journal_paper_doi 10.1039/C7DT01395G
_journal_year 2017
_chemical_formula_moiety 'C72 H48 Dy2 Mg N8 O8, 2(C H Cl3)'
_chemical_formula_sum 'C74 H50 Cl6 Dy2 Mg N8 O8'
_chemical_formula_weight 1741.23
_chemical_name_systematic
;
 ? 
;
_space_group_crystal_system triclinic
_space_group_IT_number 2
_space_group_name_Hall '-P 1'
_space_group_name_H-M_alt 'P -1'
_symmetry_space_group_name_Hall '-P 1'
_symmetry_space_group_name_H-M 'P -1'
_atom_sites_solution_hydrogens geom
_atom_sites_solution_primary direct
_atom_sites_solution_secondary difmap
_audit_creation_date 2015-04-15
_audit_creation_method
;
  Olex2 1.2
  (compiled Dec  5 2012 16:20:19, GUI svn.r4385)
;
_audit_update_record
;
2017-04-06 deposited with the CCDC.
2017-05-29 downloaded from the CCDC.
;
_cell_angle_alpha 111.287(7)
_cell_angle_beta 106.541(6)
_cell_angle_gamma 90.335(6)
_cell_formula_units_Z 1
_cell_length_a 10.2279(7)
_cell_length_b 13.4825(10)
_cell_length_c 14.1721(10)
_cell_measurement_reflns_used 3512
_cell_measurement_temperature 293(2)
_cell_measurement_theta_max 29.4260
_cell_measurement_theta_min 2.9553
_cell_volume 1732.5(2)
_computing_cell_refinement
;
CrysAlisPro, Agilent Technologies,
Version 1.171.35.21 (release 20-01-2012 CrysAlis171 .NET)
(compiled Jan 23 2012,18:06:46)
;
_computing_data_collection
;
CrysAlisPro, Agilent Technologies,
Version 1.171.35.21 (release 20-01-2012 CrysAlis171 .NET)
(compiled Jan 23 2012,18:06:46)
;
_computing_data_reduction
;
CrysAlisPro, Agilent Technologies,
Version 1.171.35.21 (release 20-01-2012 CrysAlis171 .NET)
(compiled Jan 23 2012,18:06:46)
;
_computing_molecular_graphics
;
O. V. Dolomanov, L. J. Bourhis, R. J. Gildea, J. A. K. Howard and H. Puschmann,
OLEX2: a complete structure solution, refinement and analysis program.
J. Appl. Cryst. (2009). 42, 339-341.
;
_computing_publication_material
;
O. V. Dolomanov, L. J. Bourhis, R. J. Gildea, J. A. K. Howard and H. Puschmann,
OLEX2: a complete structure solution, refinement and analysis program.
J. Appl. Cryst. (2009). 42, 339-341.
;
_computing_structure_refinement 'SHELXL-97 (Sheldrick, 1997)'
_computing_structure_solution 'SHELXS-97 (Sheldrick, 1990)'
_diffrn_ambient_temperature 293(2)
_diffrn_detector_area_resol_mean 16.1954
_diffrn_measured_fraction_theta_full 0.998
_diffrn_measured_fraction_theta_max 0.827
_diffrn_measurement_details
;
#__ type_ start__ end____ width___ exp.time_
  1 omega   38.00   85.00   1.0000   55.0000
omega____ theta____ kappa____ phi______ frames
    -       14.6223  178.0000  -90.0000 47

#__ type_ start__ end____ width___ exp.time_
  2 omega  -75.00  -49.00   1.0000   55.0000
omega____ theta____ kappa____ phi______ frames
    -      -15.8723  -38.0000  -60.0000 26

#__ type_ start__ end____ width___ exp.time_
  3 omega  -44.00   -4.00   1.0000   55.0000
omega____ theta____ kappa____ phi______ frames
    -      -15.8723  -38.0000  -60.0000 40

#__ type_ start__ end____ width___ exp.time_
  4 omega  -25.00   21.00   1.0000   55.0000
omega____ theta____ kappa____ phi______ frames
    -      -15.8723  -99.0000   90.0000 46

#__ type_ start__ end____ width___ exp.time_
  5 omega  -79.00   -4.00   1.0000   55.0000
omega____ theta____ kappa____ phi______ frames
    -      -15.8723  -38.0000  -90.0000 75

#__ type_ start__ end____ width___ exp.time_
  6 omega  -48.00    7.00   1.0000   55.0000
omega____ theta____ kappa____ phi______ frames
    -      -15.8723  -77.0000 -150.0000 55

#__ type_ start__ end____ width___ exp.time_
  7 omega  -42.00   53.00   1.0000   55.0000
omega____ theta____ kappa____ phi______ frames
    -      -15.8723   19.0000  120.0000 95
;
_diffrn_measurement_device_type 'Xcalibur, Eos'
_diffrn_measurement_method '\w scans'
_diffrn_orient_matrix_UB_11 -0.0176904000
_diffrn_orient_matrix_UB_12 -0.0416571000
_diffrn_orient_matrix_UB_13 -0.0512199000
_diffrn_orient_matrix_UB_21 0.0119999000
_diffrn_orient_matrix_UB_22 0.0374935000
_diffrn_orient_matrix_UB_23 -0.0219864000
_diffrn_orient_matrix_UB_31 0.0696851000
_diffrn_orient_matrix_UB_32 -0.0097562000
_diffrn_orient_matrix_UB_33 0.0089611000
_diffrn_radiation_monochromator graphite
_diffrn_radiation_type 'Mo K\a'
_diffrn_radiation_wavelength 0.7107
_diffrn_reflns_av_R_equivalents 0.0387
_diffrn_reflns_av_unetI/netI 0.0785
_diffrn_reflns_limit_h_max 12
_diffrn_reflns_limit_h_min -13
_diffrn_reflns_limit_k_max 18
_diffrn_reflns_limit_k_min -12
_diffrn_reflns_limit_l_max 18
_diffrn_reflns_limit_l_min -18
_diffrn_reflns_number 15870
_diffrn_reflns_theta_full 26.00
_diffrn_reflns_theta_max 29.49
_diffrn_reflns_theta_min 2.96
_diffrn_source 'Enhance (Mo) X-ray Source'
_exptl_absorpt_coefficient_mu 2.443
_exptl_absorpt_correction_T_max 1.00000
_exptl_absorpt_correction_T_min 0.98604
_exptl_absorpt_correction_type multi-scan
_exptl_absorpt_process_details
;
CrysAlisPro, Agilent Technologies,
Version 1.171.35.21 (release 20-01-2012 CrysAlis171 .NET)
(compiled Jan 23 2012,18:06:46)
Empirical absorption correction using spherical harmonics,
 implemented in SCALE3 ABSPACK scaling algorithm.
;
_exptl_crystal_density_diffrn 1.669
_exptl_crystal_density_method 'not measured'
_exptl_crystal_description block
_exptl_crystal_F_000 860
_refine_diff_density_max 1.064
_refine_diff_density_min -0.768
_refine_diff_density_rms 0.115
_refine_ls_extinction_method none
_refine_ls_goodness_of_fit_ref 1.005
_refine_ls_hydrogen_treatment mixed
_refine_ls_matrix_type full
_refine_ls_number_parameters 448
_refine_ls_number_reflns 7993
_refine_ls_number_restraints 0
_refine_ls_restrained_S_all 1.005
_refine_ls_R_factor_all 0.0751
_refine_ls_R_factor_gt 0.0471
_refine_ls_shift/su_max 0.001
_refine_ls_shift/su_mean 0.000
_refine_ls_structure_factor_coef Fsqd
_refine_ls_weighting_details 'calc w=1/[\s^2^(Fo^2^)+(0.0396P)^2^+0.0000P] where P=(Fo^2^+2Fc^2^)/3'
_refine_ls_weighting_scheme calc
_refine_ls_wR_factor_gt 0.0847
_refine_ls_wR_factor_ref 0.0947
_reflns_number_gt 6009
_reflns_number_total 7993
_reflns_threshold_expression >2sigma(I)
_cod_data_source_file c7dt01395g2.cif
_cod_data_source_block 1
_cod_database_code 7043145
_reflns_odcompleteness_completeness 99.79
_reflns_odcompleteness_iscentric 1
_reflns_odcompleteness_theta 26.32
_olex2_refinement_description
;
1. Fixed Uiso
 At 1.2 times of:
  H26 of C26, H18 of C18, H11 of C11, H34 of C34, H12 of C12, H4 of C4, H35
  of C35, H22 of C22, H3 of C3, H8 of C8, H16 of C16, H27 of C27, H29 of C29,
  H9 of C9, H31 of C31, H13 of C13, H7 of C7, H20 of C20, H17 of C17, H30 of
  C30, H36 of C36, H37 of C37, H25 of C25, H2 of C2, H21 of C21
2.a Ternary CH refined with riding coordinates:
 C37(H37)
2.b Aromatic/amide H refined with riding coordinates:
 C20(H20), C17(H17), C30(H30), C36(H36), C16(H16), C27(H27), C29(H29), C9(H9),
 C31(H31), C13(H13), C7(H7), C26(H26), C18(H18), C11(H11), C34(H34), C12(H12),
 C4(H4), C35(H35), C22(H22), C3(H3), C8(H8), C25(H25), C2(H2), C21(H21)
;

loop_
_space_group_symop_id
_space_group_symop_operation_xyz
1 'x, y, z'
2 '-x, -y, -z'

loop_
_atom_site_label
_atom_site_type_symbol
_atom_site_fract_x
_atom_site_fract_y
_atom_site_fract_z
_atom_site_U_iso_or_equiv
_atom_site_adp_type
_atom_site_occupancy
_atom_site_symmetry_multiplicity
_atom_site_calc_flag
_atom_site_refinement_flags
Dy1 Dy 0.12833(2) 0.101173(18) 0.252866(18) 0.03437(8) Uani 1 1 d .
Cl2 Cl 0.7120(3) 0.5197(2) 0.3265(3) 0.1687(12) Uani 1 1 d .
Cl1 Cl 0.6896(3) 0.4825(3) 0.1130(2) 0.1499(11) Uani 1 1 d .
Cl3 Cl 0.9196(3) 0.4238(2) 0.2379(2) 0.1294(9) Uani 1 1 d .
O3 O 0.1608(3) 0.1188(2) 0.1021(2) 0.0397(8) Uani 1 1 d .
O1 O 0.2227(3) 0.1669(3) 0.4322(3) 0.0548(10) Uani 1 1 d .
C19 C 0.2094(4) 0.2097(4) 0.1020(4) 0.0392(12) Uani 1 1 d .
O4 O -0.0799(3) 0.0738(3) 0.1231(2) 0.0425(8) Uani 1 1 d .
N2 N 0.0303(4) -0.0570(3) 0.2766(3) 0.0383(9) Uani 1 1 d .
C14 C 0.0192(5) -0.2521(4) 0.2200(4) 0.0447(13) Uani 1 1 d .
C20 C 0.2307(5) 0.2215(5) 0.0151(5) 0.0533(15) Uani 1 1 d .
H20 H 0.2106 0.1627 -0.0490 0.064 Uiso 1 1 calc R
C17 C -0.0619(6) -0.1484(5) 0.3640(5) 0.0613(16) Uani 1 1 d .
H17 H -0.1033 -0.1441 0.4156 0.074 Uiso 1 1 calc R
N3 N 0.2274(4) 0.2867(3) 0.2858(4) 0.0472(11) Uani 1 1 d .
N1 N 0.3649(4) 0.0517(4) 0.3086(4) 0.0464(11) Uani 1 1 d .
C30 C -0.4326(5) 0.1354(5) 0.0919(6) 0.0629(17) Uani 1 1 d .
H30 H -0.5160 0.1217 0.0383 0.076 Uiso 1 1 calc R
C36 C -0.0496(6) 0.2494(5) 0.4235(5) 0.0554(14) Uani 1 1 d .
H36 H 0.0357 0.2626 0.4749 0.066 Uiso 1 1 calc R
N4 N -0.0595(4) 0.1917(3) 0.3244(3) 0.0414(10) Uani 1 1 d .
C24 C 0.2441(4) 0.3010(4) 0.1991(5) 0.0447(13) Uani 1 1 d .
C16 C -0.0388(6) -0.2434(5) 0.3002(5) 0.0607(16) Uani 1 1 d .
H16 H -0.0620 -0.3051 0.3098 0.073 Uiso 1 1 calc R
C28 C -0.1931(4) 0.1112(4) 0.1425(4) 0.0375(11) Uani 1 1 d .
C27 C 0.2643(6) 0.3683(5) 0.3780(5) 0.0668(17) Uani 1 1 d .
H27 H 0.2554 0.3582 0.4375 0.080 Uiso 1 1 calc R
C10 C 0.0969(4) -0.1538(4) 0.1237(4) 0.0373(11) Uani 1 1 d .
C32 C -0.3028(5) 0.2148(4) 0.2758(5) 0.0459(13) Uani 1 1 d .
C15 C 0.0484(4) -0.1537(4) 0.2093(4) 0.0362(11) Uani 1 1 d .
C29 C -0.3166(5) 0.0936(4) 0.0649(4) 0.0515(14) Uani 1 1 d .
H29 H -0.3238 0.0539 -0.0059 0.062 Uiso 1 1 calc R
C9 C 0.4325(6) -0.0091(5) 0.2475(5) 0.0635(17) Uani 1 1 d .
H9 H 0.3870 -0.0438 0.1752 0.076 Uiso 1 1 calc R
C31 C -0.4262(5) 0.1948(5) 0.1934(6) 0.0607(17) Uani 1 1 d .
H31 H -0.5042 0.2226 0.2086 0.073 Uiso 1 1 calc R
C13 C 0.0472(5) -0.3474(4) 0.1501(5) 0.0585(15) Uani 1 1 d .
H13 H 0.0312 -0.4120 0.1570 0.070 Uiso 1 1 calc R
C7 C 0.6367(6) 0.0271(6) 0.3928(8) 0.084(3) Uani 1 1 d .
H7 H 0.7280 0.0184 0.4204 0.101 Uiso 1 1 calc R
C5 C 0.5709(6) 0.0916(6) 0.4599(6) 0.069(2) Uani 1 1 d .
C33 C -0.1848(4) 0.1733(4) 0.2492(4) 0.0362(11) Uani 1 1 d .
C1 C 0.3540(5) 0.1630(4) 0.4784(5) 0.0525(15) Uani 1 1 d .
C26 C 0.3163(7) 0.4696(5) 0.3898(7) 0.090(2) Uani 1 1 d .
H26 H 0.3404 0.5258 0.4560 0.108 Uiso 1 1 calc R
C18 C -0.0225(5) -0.0555(5) 0.3510(5) 0.0526(14) Uani 1 1 d .
H18 H -0.0345 0.0106 0.3977 0.063 Uiso 1 1 calc R
C11 C 0.1219(5) -0.2495(4) 0.0584(4) 0.0532(14) Uani 1 1 d .
H11 H 0.1558 -0.2514 0.0035 0.064 Uiso 1 1 calc R
C34 C -0.2860(6) 0.2738(5) 0.3830(5) 0.0632(16) Uani 1 1 d .
H34 H -0.3610 0.3006 0.4042 0.076 Uiso 1 1 calc R
C12 C 0.0977(6) -0.3452(4) 0.0722(5) 0.0660(17) Uani 1 1 d .
H12 H 0.1170 -0.4088 0.0266 0.079 Uiso 1 1 calc R
C4 C 0.6323(6) 0.1488(6) 0.5709(6) 0.079(2) Uani 1 1 d .
H4 H 0.7237 0.1440 0.6029 0.094 Uiso 1 1 calc R
C6 C 0.4321(5) 0.1013(4) 0.4144(5) 0.0492(14) Uani 1 1 d .
C35 C -0.1612(6) 0.2921(5) 0.4561(5) 0.0660(17) Uani 1 1 d .
H35 H -0.1494 0.3327 0.5274 0.079 Uiso 1 1 calc R
C23 C 0.2975(6) 0.4015(5) 0.2049(6) 0.0649(18) Uani 1 1 d .
C22 C 0.3145(6) 0.4080(6) 0.1128(7) 0.083(2) Uani 1 1 d .
H22 H 0.3483 0.4731 0.1145 0.100 Uiso 1 1 calc R
C3 C 0.5609(8) 0.2082(6) 0.6285(6) 0.084(2) Uani 1 1 d .
H3 H 0.6042 0.2454 0.7009 0.101 Uiso 1 1 calc R
C8 C 0.5716(6) -0.0244(6) 0.2870(7) 0.080(2) Uani 1 1 d .
H8 H 0.6166 -0.0682 0.2419 0.096 Uiso 1 1 calc R
C37 C 0.7486(8) 0.4341(6) 0.2130(6) 0.092(2) Uani 1 1 d .
H37 H 0.6994 0.3627 0.1901 0.111 Uiso 1 1 calc R
C25 C 0.3314(7) 0.4853(5) 0.3055(8) 0.091(2) Uani 1 1 d .
H25 H 0.3649 0.5531 0.3136 0.109 Uiso 1 1 calc R
C2 C 0.4204(6) 0.2187(5) 0.5857(5) 0.0700(19) Uani 1 1 d .
H2 H 0.3737 0.2625 0.6293 0.084 Uiso 1 1 calc R
C21 C 0.2824(6) 0.3211(6) 0.0219(6) 0.076(2) Uani 1 1 d .
H21 H 0.2948 0.3271 -0.0384 0.092 Uiso 1 1 calc R
O2 O 0.1129(3) -0.0621(2) 0.1118(2) 0.0362(7) Uani 1 1 d .
Mg1 Mg 0.0000 0.0000 0.0000 0.0312(5) Uani 1 2 d S

loop_
_atom_site_aniso_label
_atom_site_aniso_U_11
_atom_site_aniso_U_22
_atom_site_aniso_U_33
_atom_site_aniso_U_23
_atom_site_aniso_U_13
_atom_site_aniso_U_12
Dy1 0.03473(13) 0.03550(13) 0.03064(13) 0.01194(10) 0.00754(9) 0.00736(8)
Cl2 0.259(3) 0.128(2) 0.153(3) 0.036(2) 0.137(3) 0.049(2)
Cl1 0.1331(19) 0.202(3) 0.172(3) 0.125(3) 0.0598(18) 0.0290(18)
Cl3 0.1329(18) 0.1047(18) 0.174(3) 0.0732(19) 0.0544(17) 0.0261(13)
O3 0.0428(17) 0.0365(19) 0.037(2) 0.0133(16) 0.0092(15) -0.0033(13)
O1 0.054(2) 0.062(2) 0.036(2) 0.0133(19) 0.0025(17) 0.0107(17)
C19 0.026(2) 0.047(3) 0.046(3) 0.020(3) 0.009(2) 0.0038(19)
O4 0.0328(16) 0.060(2) 0.0300(19) 0.0115(17) 0.0097(14) 0.0149(14)
N2 0.041(2) 0.044(3) 0.034(2) 0.016(2) 0.0152(18) 0.0082(17)
C14 0.046(3) 0.045(3) 0.042(3) 0.019(3) 0.009(2) 0.000(2)
C20 0.042(3) 0.068(4) 0.060(4) 0.038(3) 0.013(3) -0.004(2)
C17 0.076(4) 0.070(4) 0.049(4) 0.026(3) 0.032(3) -0.001(3)
N3 0.047(2) 0.039(3) 0.046(3) 0.004(2) 0.014(2) 0.0056(18)
N1 0.038(2) 0.059(3) 0.048(3) 0.029(2) 0.012(2) 0.0124(19)
C30 0.036(3) 0.069(4) 0.078(5) 0.025(4) 0.013(3) 0.010(3)
C36 0.066(3) 0.057(4) 0.041(3) 0.014(3) 0.020(3) 0.020(3)
N4 0.050(2) 0.040(2) 0.033(2) 0.010(2) 0.015(2) 0.0129(17)
C24 0.033(2) 0.041(3) 0.059(4) 0.020(3) 0.010(2) 0.008(2)
C16 0.078(4) 0.052(4) 0.056(4) 0.028(3) 0.017(3) -0.009(3)
C28 0.034(2) 0.042(3) 0.040(3) 0.018(2) 0.012(2) 0.0084(19)
C27 0.084(4) 0.049(4) 0.058(4) 0.003(3) 0.031(3) 0.005(3)
C10 0.032(2) 0.031(3) 0.041(3) 0.011(2) 0.004(2) 0.0079(18)
C32 0.051(3) 0.034(3) 0.059(4) 0.016(3) 0.029(3) 0.014(2)
C15 0.035(2) 0.036(3) 0.035(3) 0.015(2) 0.006(2) 0.0044(19)
C29 0.036(3) 0.066(4) 0.044(3) 0.013(3) 0.010(2) 0.008(2)
C9 0.062(4) 0.077(5) 0.071(5) 0.045(4) 0.028(3) 0.025(3)
C31 0.038(3) 0.055(4) 0.091(5) 0.025(4) 0.026(3) 0.015(2)
C13 0.073(4) 0.035(3) 0.066(4) 0.018(3) 0.022(3) 0.004(3)
C7 0.037(3) 0.103(6) 0.133(8) 0.076(6) 0.014(4) 0.015(3)
C5 0.044(3) 0.081(5) 0.094(6) 0.061(5) 0.002(4) 0.000(3)
C33 0.037(2) 0.035(3) 0.045(3) 0.020(2) 0.018(2) 0.0080(19)
C1 0.058(3) 0.048(3) 0.051(4) 0.028(3) 0.003(3) -0.001(3)
C26 0.116(6) 0.036(4) 0.090(6) -0.014(4) 0.040(5) -0.002(3)
C18 0.066(3) 0.052(3) 0.051(4) 0.023(3) 0.029(3) 0.014(3)
C11 0.070(3) 0.041(3) 0.049(4) 0.012(3) 0.026(3) 0.007(3)
C34 0.072(4) 0.055(4) 0.071(5) 0.015(3) 0.047(4) 0.024(3)
C12 0.093(4) 0.031(3) 0.072(5) 0.008(3) 0.037(4) 0.015(3)
C4 0.049(4) 0.085(5) 0.090(6) 0.051(5) -0.019(4) -0.010(3)
C6 0.037(3) 0.057(4) 0.053(4) 0.033(3) -0.004(3) -0.005(2)
C35 0.080(4) 0.065(4) 0.049(4) 0.007(3) 0.031(3) 0.026(3)
C23 0.058(3) 0.043(4) 0.092(5) 0.028(4) 0.018(3) 0.003(3)
C22 0.078(4) 0.064(5) 0.121(7) 0.058(5) 0.023(5) -0.008(3)
C3 0.102(6) 0.068(5) 0.056(5) 0.030(4) -0.025(4) -0.027(4)
C8 0.055(4) 0.100(6) 0.114(7) 0.065(5) 0.037(4) 0.031(4)
C37 0.133(6) 0.065(5) 0.098(6) 0.037(5) 0.058(5) 0.004(4)
C25 0.096(5) 0.037(4) 0.129(8) 0.015(5) 0.041(5) -0.003(3)
C2 0.071(4) 0.066(4) 0.054(4) 0.031(3) -0.019(3) -0.010(3)
C21 0.070(4) 0.093(6) 0.091(6) 0.064(5) 0.024(4) -0.002(4)
O2 0.0428(17) 0.0392(19) 0.0311(18) 0.0168(15) 0.0136(14) 0.0114(13)
Mg1 0.0340(11) 0.0335(12) 0.0252(12) 0.0101(10) 0.0090(9) 0.0062(8)

loop_
_atom_type_symbol
_atom_type_description
_atom_type_scat_dispersion_real
_atom_type_scat_dispersion_imag
_atom_type_scat_source
C C 0.0033 0.0016 'International Tables Vol C Tables 4.2.6.8 and 6.1.1.4'
H H 0.0000 0.0000 'International Tables Vol C Tables 4.2.6.8 and 6.1.1.4'
O O 0.0106 0.0060 'International Tables Vol C Tables 4.2.6.8 and 6.1.1.4'
N N 0.0061 0.0033 'International Tables Vol C Tables 4.2.6.8 and 6.1.1.4'
Mg Mg 0.0486 0.0363 'International Tables Vol C Tables 4.2.6.8 and 6.1.1.4'
Dy Dy -0.1892 4.4098 'International Tables Vol C Tables 4.2.6.8 and 6.1.1.4'
Cl Cl 0.1484 0.1585 'International Tables Vol C Tables 4.2.6.8 and 6.1.1.4'

loop_
_geom_angle_atom_site_label_1
_geom_angle_atom_site_label_2
_geom_angle_atom_site_label_3
_geom_angle
_geom_angle_site_symmetry_1
_geom_angle_site_symmetry_3
O3 Dy1 N2 130.97(12) . .
O3 Dy1 N3 66.06(13) . .
O3 Dy1 N1 92.27(12) . .
O3 Dy1 N4 119.34(11) . .
O3 Dy1 Mg1 40.47(7) . .
O1 Dy1 O3 140.27(12) . .
O1 Dy1 O4 141.05(12) . .
O1 Dy1 N2 84.89(13) . .
O1 Dy1 N3 79.51(14) . .
O1 Dy1 N1 67.80(14) . .
O1 Dy1 N4 75.26(13) . .
O1 Dy1 O2 136.19(11) . .
O1 Dy1 Mg1 177.74(9) . .
O4 Dy1 O3 69.58(10) . .
O4 Dy1 N2 84.32(11) . .
O4 Dy1 N3 103.52(12) . .
O4 Dy1 N1 149.37(14) . .
O4 Dy1 N4 66.36(12) . .
O4 Dy1 O2 70.96(10) . .
O4 Dy1 Mg1 40.24(8) . .
N2 Dy1 N3 162.92(14) . .
N2 Dy1 N4 83.21(12) . .
N2 Dy1 Mg1 93.64(9) . .
N3 Dy1 N4 86.11(13) . .
N3 Dy1 Mg1 102.15(10) . .
N1 Dy1 N2 90.25(12) . .
N1 Dy1 N3 90.28(13) . .
N1 Dy1 N4 142.91(14) . .
N1 Dy1 Mg1 110.54(11) . .
N4 Dy1 Mg1 106.30(9) . .
O2 Dy1 O3 65.73(10) . .
O2 Dy1 N2 66.76(12) . .
O2 Dy1 N3 130.01(13) . .
O2 Dy1 N1 79.18(13) . .
O2 Dy1 N4 129.54(11) . .
O2 Dy1 Mg1 41.55(7) . .
C19 O3 Dy1 123.5(3) . .
C19 O3 Mg1 134.4(3) . .
Mg1 O3 Dy1 92.22(11) . .
C1 O1 Dy1 122.0(4) . .
O3 C19 C20 124.4(5) . .
O3 C19 C24 117.6(4) . .
C20 C19 C24 118.0(5) . .
C28 O4 Dy1 124.0(3) . .
C28 O4 Mg1 142.0(3) . .
Mg1 O4 Dy1 93.56(11) . .
C15 N2 Dy1 114.1(3) . .
C18 N2 Dy1 127.6(4) . .
C18 N2 C15 118.0(4) . .
C16 C14 C15 115.3(5) . .
C16 C14 C13 125.7(5) . .
C13 C14 C15 118.9(5) . .
C19 C20 H20 119.7 . .
C19 C20 C21 120.7(6) . .
C21 C20 H20 119.7 . .
C16 C17 H17 120.7 . .
C16 C17 C18 118.6(6) . .
C18 C17 H17 120.7 . .
C24 N3 Dy1 115.7(3) . .
C27 N3 Dy1 125.6(4) . .
C27 N3 C24 118.6(5) . .
C9 N1 Dy1 127.9(4) . .
C9 N1 C6 118.0(5) . .
C6 N1 Dy1 114.0(3) . .
C29 C30 H30 119.1 . .
C31 C30 H30 119.1 . .
C31 C30 C29 121.8(5) . .
N4 C36 H36 118.4 . .
N4 C36 C35 123.2(5) . .
C35 C36 H36 118.4 . .
C36 N4 Dy1 127.3(3) . .
C36 N4 C33 118.2(4) . .
C33 N4 Dy1 114.4(3) . .
C19 C24 C23 120.6(6) . .
N3 C24 C19 117.1(4) . .
N3 C24 C23 122.3(5) . .
C14 C16 H16 119.1 . .
C17 C16 C14 121.7(5) . .
C17 C16 H16 119.1 . .
O4 C28 C29 123.5(5) . .
O4 C28 C33 117.9(4) . .
C29 C28 C33 118.6(4) . .
N3 C27 H27 118.8 . .
N3 C27 C26 122.4(7) . .
C26 C27 H27 118.8 . .
C11 C10 C15 117.5(5) . .
O2 C10 C15 118.5(4) . .
O2 C10 C11 124.0(5) . .
C31 C32 C33 118.3(5) . .
C34 C32 C31 124.7(5) . .
C34 C32 C33 117.0(5) . .
N2 C15 C14 122.8(5) . .
N2 C15 C10 116.8(4) . .
C14 C15 C10 120.3(5) . .
C30 C29 H29 119.9 . .
C28 C29 C30 120.2(5) . .
C28 C29 H29 119.9 . .
N1 C9 H9 118.5 . .
N1 C9 C8 123.1(6) . .
C8 C9 H9 118.5 . .
C30 C31 C32 120.3(5) . .
C30 C31 H31 119.9 . .
C32 C31 H31 119.9 . .
C14 C13 H13 120.2 . .
C12 C13 C14 119.7(5) . .
C12 C13 H13 120.2 . .
C5 C7 H7 119.2 . .
C8 C7 H7 119.2 . .
C8 C7 C5 121.5(6) . .
C7 C5 C4 124.8(6) . .
C7 C5 C6 117.1(7) . .
C6 C5 C4 118.0(7) . .
N4 C33 C28 117.2(4) . .
N4 C33 C32 122.0(5) . .
C28 C33 C32 120.8(4) . .
O1 C1 C6 118.7(5) . .
O1 C1 C2 123.2(6) . .
C2 C1 C6 118.1(5) . .
C27 C26 H26 120.2 . .
C25 C26 C27 119.6(7) . .
C25 C26 H26 120.2 . .
N2 C18 C17 123.3(6) . .
N2 C18 H18 118.3 . .
C17 C18 H18 118.3 . .
C10 C11 H11 119.2 . .
C10 C11 C12 121.5(6) . .
C12 C11 H11 119.2 . .
C32 C34 H34 119.9 . .
C35 C34 C32 120.2(5) . .
C35 C34 H34 119.9 . .
C13 C12 C11 121.9(5) . .
C13 C12 H12 119.1 . .
C11 C12 H12 119.1 . .
C5 C4 H4 119.8 . .
C3 C4 C5 120.4(6) . .
C3 C4 H4 119.8 . .
N1 C6 C5 122.6(6) . .
N1 C6 C1 116.3(4) . .
C5 C6 C1 121.1(6) . .
C36 C35 H35 120.3 . .
C34 C35 C36 119.4(6) . .
C34 C35 H35 120.3 . .
C22 C23 C24 118.3(6) . .
C22 C23 C25 126.0(6) . .
C25 C23 C24 115.6(7) . .
C23 C22 H22 119.8 . .
C21 C22 C23 120.4(6) . .
C21 C22 H22 119.8 . .
C4 C3 H3 118.4 . .
C4 C3 C2 123.1(7) . .
C2 C3 H3 118.4 . .
C9 C8 H8 121.2 . .
C7 C8 C9 117.7(7) . .
C7 C8 H8 121.2 . .
Cl2 C37 H37 108.7 . .
Cl1 C37 Cl2 108.5(4) . .
Cl1 C37 H37 108.7 . .
Cl3 C37 Cl2 111.5(4) . .
Cl3 C37 Cl1 110.8(4) . .
Cl3 C37 H37 108.7 . .
C26 C25 C23 121.4(6) . .
C26 C25 H25 119.3 . .
C23 C25 H25 119.3 . .
C1 C2 C3 119.2(7) . .
C1 C2 H2 120.4 . .
C3 C2 H2 120.4 . .
C20 C21 H21 119.0 . .
C22 C21 C20 122.0(6) . .
C22 C21 H21 119.0 . .
C10 O2 Dy1 120.2(3) . .
C10 O2 Mg1 132.8(3) . .
Mg1 O2 Dy1 91.21(11) . .
Dy1 Mg1 Dy1 180.000(11) . 2
O3 Mg1 Dy1 132.69(9) 2 .
O3 Mg1 Dy1 47.31(9) . .
O3 Mg1 Dy1 47.31(9) 2 2
O3 Mg1 Dy1 132.69(9) . 2
O3 Mg1 O3 180.0(3) . 2
O3 Mg1 O2 105.18(11) . 2
O3 Mg1 O2 74.82(11) 2 2
O3 Mg1 O2 105.18(11) 2 .
O3 Mg1 O2 74.82(11) . .
O4 Mg1 Dy1 133.80(7) 2 .
O4 Mg1 Dy1 133.80(7) . 2
O4 Mg1 Dy1 46.20(7) 2 2
O4 Mg1 Dy1 46.20(7) . .
O4 Mg1 O3 100.15(12) 2 .
O4 Mg1 O3 79.85(12) . .
O4 Mg1 O3 100.15(12) . 2
O4 Mg1 O3 79.85(12) 2 2
O4 Mg1 O4 180.00(15) 2 .
O4 Mg1 O2 80.39(12) . .
O4 Mg1 O2 99.61(12) 2 .
O4 Mg1 O2 99.61(12) . 2
O4 Mg1 O2 80.39(12) 2 2
O2 Mg1 Dy1 47.24(8) 2 2
O2 Mg1 Dy1 132.76(8) . 2
O2 Mg1 Dy1 132.76(8) 2 .
O2 Mg1 Dy1 47.24(8) . .
O2 Mg1 O2 180.00(13) 2 .

loop_
_geom_bond_atom_site_label_1
_geom_bond_atom_site_label_2
_geom_bond_distance
_geom_bond_site_symmetry_2
Dy1 O3 2.346(3) .
Dy1 O1 2.266(3) .
Dy1 O4 2.307(3) .
Dy1 N2 2.520(4) .
Dy1 N3 2.521(4) .
Dy1 N1 2.497(4) .
Dy1 N4 2.539(4) .
Dy1 O2 2.343(3) .
Dy1 Mg1 3.1902(4) .
Cl2 C37 1.749(8) .
Cl1 C37 1.728(7) .
Cl3 C37 1.700(7) .
O3 C19 1.321(5) .
O3 Mg1 2.072(3) .
O1 C1 1.326(6) .
C19 C20 1.372(7) .
C19 C24 1.422(7) .
O4 C28 1.325(5) .
O4 Mg1 2.065(3) .
N2 C15 1.358(6) .
N2 C18 1.309(6) .
C14 C16 1.396(8) .
C14 C15 1.428(6) .
C14 C13 1.399(8) .
C20 H20 0.9300 .
C20 C21 1.400(8) .
C17 H17 0.9300 .
C17 C16 1.341(8) .
C17 C18 1.403(7) .
N3 C24 1.366(6) .
N3 C27 1.316(7) .
N1 C9 1.316(7) .
N1 C6 1.359(6) .
C30 H30 0.9300 .
C30 C29 1.407(7) .
C30 C31 1.351(8) .
C36 H36 0.9300 .
C36 N4 1.309(6) .
C36 C35 1.401(7) .
N4 C33 1.365(6) .
C24 C23 1.424(7) .
C16 H16 0.9300 .
C28 C29 1.371(6) .
C28 C33 1.415(7) .
C27 H27 0.9300 .
C27 C26 1.398(9) .
C10 C15 1.435(7) .
C10 C11 1.363(7) .
C10 O2 1.321(5) .
C32 C31 1.399(7) .
C32 C33 1.424(6) .
C32 C34 1.393(8) .
C29 H29 0.9300 .
C9 H9 0.9300 .
C9 C8 1.419(8) .
C31 H31 0.9300 .
C13 H13 0.9300 .
C13 C12 1.355(8) .
C7 H7 0.9300 .
C7 C5 1.372(10) .
C7 C8 1.358(10) .
C5 C4 1.420(10) .
C5 C6 1.411(7) .
C1 C6 1.424(8) .
C1 C2 1.384(8) .
C26 H26 0.9300 .
C26 C25 1.334(10) .
C18 H18 0.9300 .
C11 H11 0.9300 .
C11 C12 1.404(7) .
C34 H34 0.9300 .
C34 C35 1.349(8) .
C12 H12 0.9300 .
C4 H4 0.9300 .
C4 C3 1.309(10) .
C35 H35 0.9300 .
C23 C22 1.398(9) .
C23 C25 1.405(10) .
C22 H22 0.9300 .
C22 C21 1.341(10) .
C3 H3 0.9300 .
C3 C2 1.422(9) .
C8 H8 0.9300 .
C37 H37 0.9800 .
C25 H25 0.9300 .
C2 H2 0.9300 .
C21 H21 0.9300 .
O2 Mg1 2.116(3) .
Mg1 Dy1 3.1902(4) 2
Mg1 O3 2.072(3) 2
Mg1 O4 2.065(3) 2
Mg1 O2 2.116(3) 2

loop_
_geom_torsion_atom_site_label_1
_geom_torsion_atom_site_label_2
_geom_torsion_atom_site_label_3
_geom_torsion_atom_site_label_4
_geom_torsion
_geom_torsion_site_symmetry_4
Dy1 O3 C19 C20 179.2(3) .
Dy1 O3 C19 C24 0.3(5) .
Dy1 O3 Mg1 Dy1 180.0 2
Dy1 O3 Mg1 O3 -9(100) 2
Dy1 O3 Mg1 O4 -142.33(11) 2
Dy1 O3 Mg1 O4 37.67(11) .
Dy1 O3 Mg1 O2 -45.03(11) .
Dy1 O3 Mg1 O2 134.97(11) 2
Dy1 O1 C1 C6 -9.9(6) .
Dy1 O1 C1 C2 168.1(4) .
Dy1 O4 C28 C29 -179.4(4) .
Dy1 O4 C28 C33 1.2(6) .
Dy1 O4 Mg1 Dy1 180.0 2
Dy1 O4 Mg1 O3 -38.49(11) .
Dy1 O4 Mg1 O3 141.51(11) 2
Dy1 O4 Mg1 O4 132.34(12) 2
Dy1 O4 Mg1 O2 -142.35(11) 2
Dy1 O4 Mg1 O2 37.65(11) .
Dy1 N2 C15 C14 170.4(3) .
Dy1 N2 C15 C10 -10.7(4) .
Dy1 N2 C18 C17 -173.3(4) .
Dy1 N3 C24 C19 -2.5(5) .
Dy1 N3 C24 C23 179.4(4) .
Dy1 N3 C27 C26 -178.8(5) .
Dy1 N1 C9 C8 174.3(4) .
Dy1 N1 C6 C5 -174.1(4) .
Dy1 N1 C6 C1 6.9(5) .
Dy1 N4 C33 C28 -2.6(5) .
Dy1 N4 C33 C32 177.8(3) .
Dy1 O2 Mg1 Dy1 180.0 2
Dy1 O2 Mg1 O3 45.09(11) .
Dy1 O2 Mg1 O3 -134.91(11) 2
Dy1 O2 Mg1 O4 -36.91(11) .
Dy1 O2 Mg1 O4 143.09(11) 2
Dy1 O2 Mg1 O2 -102(100) 2
O3 Dy1 O1 C1 -55.3(4) .
O3 Dy1 O4 C28 -139.0(4) .
O3 Dy1 O4 Mg1 35.26(11) .
O3 Dy1 N2 C15 29.0(3) .
O3 Dy1 N2 C18 -157.9(3) .
O3 Dy1 N3 C24 1.9(3) .
O3 Dy1 N3 C27 -177.6(5) .
O3 Dy1 N1 C9 -38.7(5) .
O3 Dy1 N1 C6 136.2(3) .
O3 Dy1 N4 C36 -133.4(4) .
O3 Dy1 N4 C33 49.1(3) .
O3 Dy1 O2 C10 175.5(3) .
O3 Dy1 O2 Mg1 -41.46(10) .
O3 Dy1 Mg1 Dy1 -160(11) 2
O3 Dy1 Mg1 O3 180.0 2
O3 Dy1 Mg1 O4 -123.54(17) .
O3 Dy1 Mg1 O4 56.46(17) 2
O3 Dy1 Mg1 O2 -68.42(16) 2
O3 Dy1 Mg1 O2 111.58(16) .
O3 C19 C20 C21 179.8(4) .
O3 C19 C24 N3 1.6(6) .
O3 C19 C24 C23 179.7(4) .
O1 Dy1 O3 C19 -33.4(4) .
O1 Dy1 O3 Mg1 176.69(14) .
O1 Dy1 O4 C28 8.6(4) .
O1 Dy1 O4 Mg1 -177.10(15) .
O1 Dy1 N2 C15 -131.9(3) .
O1 Dy1 N2 C18 41.2(4) .
O1 Dy1 N3 C24 161.6(3) .
O1 Dy1 N3 C27 -17.9(4) .
O1 Dy1 N1 C9 176.7(5) .
O1 Dy1 N1 C6 -8.4(3) .
O1 Dy1 N4 C36 6.4(4) .
O1 Dy1 N4 C33 -171.0(3) .
O1 Dy1 O2 C10 37.1(3) .
O1 Dy1 O2 Mg1 -179.94(13) .
O1 Dy1 Mg1 Dy1 89(11) 2
O1 Dy1 Mg1 O3 -110(2) .
O1 Dy1 Mg1 O3 70(2) 2
O1 Dy1 Mg1 O4 126(2) .
O1 Dy1 Mg1 O4 -54(2) 2
O1 Dy1 Mg1 O2 1(2) .
O1 Dy1 Mg1 O2 -179(100) 2
O1 C1 C6 N1 1.0(7) .
O1 C1 C6 C5 -178.0(4) .
O1 C1 C2 C3 179.0(5) .
C19 O3 Mg1 Dy1 -144.2(5) .
C19 O3 Mg1 Dy1 35.8(5) 2
C19 O3 Mg1 O3 -154(100) 2
C19 O3 Mg1 O4 73.5(4) 2
C19 O3 Mg1 O4 -106.5(4) .
C19 O3 Mg1 O2 170.8(4) .
C19 O3 Mg1 O2 -9.2(4) 2
C19 C20 C21 C22 0.8(9) .
C19 C24 C23 C22 0.2(7) .
C19 C24 C23 C25 -178.4(5) .
O4 Dy1 O3 C19 114.8(3) .
O4 Dy1 O3 Mg1 -35.07(11) .
O4 Dy1 O1 C1 176.4(3) .
O4 Dy1 N2 C15 85.6(3) .
O4 Dy1 N2 C18 -101.4(4) .
O4 Dy1 N3 C24 -58.1(3) .
O4 Dy1 N3 C27 122.4(4) .
O4 Dy1 N1 C9 13.1(6) .
O4 Dy1 N1 C6 -172.0(3) .
O4 Dy1 N4 C36 179.7(5) .
O4 Dy1 N4 C33 2.2(3) .
O4 Dy1 O2 C10 -108.9(3) .
O4 Dy1 O2 Mg1 34.10(10) .
O4 Dy1 Mg1 Dy1 -37(11) 2
O4 Dy1 Mg1 O3 -56.46(17) 2
O4 Dy1 Mg1 O3 123.54(17) .
O4 Dy1 Mg1 O4 180.0 2
O4 Dy1 Mg1 O2 -124.88(17) .
O4 Dy1 Mg1 O2 55.12(17) 2
O4 C28 C29 C30 179.6(5) .
O4 C28 C33 N4 1.1(6) .
O4 C28 C33 C32 -179.3(4) .
N2 Dy1 O3 C19 177.2(3) .
N2 Dy1 O3 Mg1 27.33(18) .
N2 Dy1 O1 C1 101.9(4) .
N2 Dy1 O4 C28 83.3(3) .
N2 Dy1 O4 Mg1 -102.49(14) .
N2 Dy1 N3 C24 -174.0(3) .
N2 Dy1 N3 C27 6.5(7) .
N2 Dy1 N1 C9 92.3(5) .
N2 Dy1 N1 C6 -92.8(3) .
N2 Dy1 N4 C36 92.9(4) .
N2 Dy1 N4 C33 -84.5(3) .
N2 Dy1 O2 C10 -16.9(3) .
N2 Dy1 O2 Mg1 126.06(13) .
N2 Dy1 Mg1 Dy1 40(11) 2
N2 Dy1 Mg1 O3 -159.67(14) .
N2 Dy1 Mg1 O3 20.33(14) 2
N2 Dy1 Mg1 O4 -103.22(15) 2
N2 Dy1 Mg1 O4 76.78(15) .
N2 Dy1 Mg1 O2 -48.10(13) .
N2 Dy1 Mg1 O2 131.90(13) 2
C14 C13 C12 C11 -0.7(9) .
C20 C19 C24 N3 -177.4(4) .
C20 C19 C24 C23 0.8(6) .
N3 Dy1 O3 C19 -1.2(3) .
N3 Dy1 O3 Mg1 -151.07(15) .
N3 Dy1 O1 C1 -85.1(4) .
N3 Dy1 O4 C28 -81.3(4) .
N3 Dy1 O4 Mg1 92.92(14) .
N3 Dy1 N2 C15 -155.9(4) .
N3 Dy1 N2 C18 17.1(6) .
N3 Dy1 N1 C9 -104.8(5) .
N3 Dy1 N1 C6 70.2(3) .
N3 Dy1 N4 C36 -73.7(4) .
N3 Dy1 N4 C33 108.8(3) .
N3 Dy1 O2 C10 159.2(3) .
N3 Dy1 O2 Mg1 -57.81(16) .
N3 Dy1 Mg1 Dy1 -133(11) 2
N3 Dy1 Mg1 O3 26.89(15) .
N3 Dy1 Mg1 O3 -153.11(15) 2
N3 Dy1 Mg1 O4 -96.65(16) .
N3 Dy1 Mg1 O4 83.35(16) 2
N3 Dy1 Mg1 O2 -41.53(14) 2
N3 Dy1 Mg1 O2 138.47(14) .
N3 C24 C23 C22 178.3(5) .
N3 C24 C23 C25 -0.4(8) .
N3 C27 C26 C25 -0.8(11) .
N1 Dy1 O3 C19 -90.5(3) .
N1 Dy1 O3 Mg1 119.64(13) .
N1 Dy1 O1 C1 9.6(3) .
N1 Dy1 O4 C28 164.1(3) .
N1 Dy1 O4 Mg1 -21.7(3) .
N1 Dy1 N2 C15 -64.2(3) .
N1 Dy1 N2 C18 108.8(4) .
N1 Dy1 N3 C24 94.2(3) .
N1 Dy1 N3 C27 -85.2(4) .
N1 Dy1 N4 C36 11.6(5) .
N1 Dy1 N4 C33 -165.9(3) .
N1 Dy1 O2 C10 78.0(3) .
N1 Dy1 O2 Mg1 -138.95(13) .
N1 Dy1 Mg1 Dy1 132(11) 2
N1 Dy1 Mg1 O3 -68.04(15) .
N1 Dy1 Mg1 O3 111.96(15) 2
N1 Dy1 Mg1 O4 168.41(16) .
N1 Dy1 Mg1 O4 -11.59(16) 2
N1 Dy1 Mg1 O2 43.53(15) .
N1 Dy1 Mg1 O2 -136.47(15) 2
N1 C9 C8 C7 -0.3(9) .
C36 N4 C33 C28 179.7(5) .
C36 N4 C33 C32 0.1(7) .
N4 Dy1 O3 C19 69.3(3) .
N4 Dy1 O3 Mg1 -80.63(15) .
N4 Dy1 O1 C1 -173.8(4) .
N4 Dy1 O4 C28 -1.8(3) .
N4 Dy1 O4 Mg1 172.46(16) .
N4 Dy1 N2 C15 152.4(3) .
N4 Dy1 N2 C18 -34.6(4) .
N4 Dy1 N3 C24 -122.7(3) .
N4 Dy1 N3 C27 57.8(4) .
N4 Dy1 N1 C9 171.3(4) .
N4 Dy1 N1 C6 -13.7(4) .
N4 Dy1 O2 C10 -75.5(3) .
N4 Dy1 O2 Mg1 67.49(16) .
N4 Dy1 Mg1 Dy1 -44(11) 2
N4 Dy1 Mg1 O3 116.35(15) .
N4 Dy1 Mg1 O3 -63.65(15) 2
N4 Dy1 Mg1 O4 172.81(16) 2
N4 Dy1 Mg1 O4 -7.19(16) .
N4 Dy1 Mg1 O2 -132.07(14) .
N4 Dy1 Mg1 O2 47.93(14) 2
N4 C36 C35 C34 0.1(9) .
C24 C19 C20 C21 -1.3(7) .
C24 N3 C27 C26 1.7(8) .
C24 C23 C22 C21 -0.7(9) .
C24 C23 C25 C26 1.4(10) .
C16 C14 C15 N2 4.3(6) .
C16 C14 C15 C10 -174.5(4) .
C16 C14 C13 C12 176.8(5) .
C16 C17 C18 N2 3.2(8) .
C28 O4 Mg1 Dy1 172.3(6) .
C28 O4 Mg1 Dy1 -7.7(6) 2
C28 O4 Mg1 O3 -46.2(5) 2
C28 O4 Mg1 O3 133.8(5) .
C28 O4 Mg1 O4 -55.4(5) 2
C28 O4 Mg1 O2 29.9(5) 2
C28 O4 Mg1 O2 -150.1(5) .
C27 N3 C24 C19 177.0(4) .
C27 N3 C24 C23 -1.1(7) .
C27 C26 C25 C23 -0.8(12) .
C10 C11 C12 C13 0.7(8) .
C10 O2 Mg1 Dy1 134.9(4) .
C10 O2 Mg1 Dy1 -45.1(4) 2
C10 O2 Mg1 O3 180.0(4) .
C10 O2 Mg1 O3 0.0(4) 2
C10 O2 Mg1 O4 98.0(4) .
C10 O2 Mg1 O4 -82.0(4) 2
C10 O2 Mg1 O2 33(100) 2
C32 C34 C35 C36 -1.4(9) .
C15 N2 C18 C17 -0.5(7) .
C15 C14 C16 C17 -1.5(7) .
C15 C14 C13 C12 -1.7(7) .
C15 C10 C11 C12 1.7(7) .
C15 C10 O2 Dy1 18.5(5) .
C15 C10 O2 Mg1 -106.5(4) .
C29 C30 C31 C32 -1.3(9) .
C29 C28 C33 N4 -178.3(4) .
C29 C28 C33 C32 1.3(7) .
C9 N1 C6 C5 1.4(7) .
C9 N1 C6 C1 -177.6(5) .
C31 C30 C29 C28 1.1(9) .
C31 C32 C33 N4 178.0(4) .
C31 C32 C33 C28 -1.6(7) .
C31 C32 C34 C35 -177.4(5) .
C13 C14 C16 C17 179.9(5) .
C13 C14 C15 N2 -177.0(4) .
C13 C14 C15 C10 4.2(6) .
C7 C5 C4 C3 -179.8(7) .
C7 C5 C6 N1 -1.5(8) .
C7 C5 C6 C1 177.4(5) .
C5 C7 C8 C9 0.1(10) .
C5 C4 C3 C2 0.7(11) .
C33 C28 C29 C30 -1.0(8) .
C33 C32 C31 C30 1.6(8) .
C33 C32 C34 C35 1.9(8) .
C18 N2 C15 C14 -3.4(6) .
C18 N2 C15 C10 175.5(4) .
C18 C17 C16 C14 -2.0(8) .
C11 C10 C15 N2 176.9(4) .
C11 C10 C15 C14 -4.2(6) .
C11 C10 O2 Dy1 -162.4(4) .
C11 C10 O2 Mg1 72.6(5) .
C34 C32 C31 C30 -179.2(6) .
C34 C32 C33 N4 -1.3(7) .
C34 C32 C33 C28 179.1(5) .
C4 C5 C6 N1 178.5(5) .
C4 C5 C6 C1 -2.5(8) .
C4 C3 C2 C1 0.8(10) .
C6 N1 C9 C8 -0.5(8) .
C6 C5 C4 C3 0.2(10) .
C6 C1 C2 C3 -3.0(8) .
C35 C36 N4 Dy1 -176.9(4) .
C35 C36 N4 C33 0.5(8) .
C23 C22 C21 C20 0.2(10) .
C22 C23 C25 C26 -177.2(7) .
C8 C7 C5 C4 -179.3(6) .
C8 C7 C5 C6 0.7(10) .
C25 C23 C22 C21 177.8(7) .
C2 C1 C6 N1 -177.1(4) .
C2 C1 C6 C5 4.0(8) .
O2 Dy1 O3 C19 -167.5(3) .
O2 Dy1 O3 Mg1 42.58(10) .
O2 Dy1 O1 C1 53.7(4) .
O2 Dy1 O4 C28 150.6(4) .
O2 Dy1 O4 Mg1 -35.14(11) .
O2 Dy1 N2 C15 13.9(3) .
O2 Dy1 N2 C18 -173.0(4) .
O2 Dy1 N3 C24 18.2(4) .
O2 Dy1 N3 C27 -161.3(4) .
O2 Dy1 N1 C9 26.0(5) .
O2 Dy1 N1 C6 -159.0(3) .
O2 Dy1 N4 C36 145.1(4) .
O2 Dy1 N4 C33 -32.4(4) .
O2 Dy1 Mg1 Dy1 88(11) 2
O2 Dy1 Mg1 O3 -111.58(16) .
O2 Dy1 Mg1 O3 68.42(16) 2
O2 Dy1 Mg1 O4 124.88(17) .
O2 Dy1 Mg1 O4 -55.12(17) 2
O2 Dy1 Mg1 O2 180.0 2
O2 C10 C15 N2 -3.9(5) .
O2 C10 C15 C14 175.0(4) .
O2 C10 C11 C12 -177.4(4) .
Mg1 Dy1 O3 C19 149.9(3) .
Mg1 Dy1 O1 C1 53(3) .
Mg1 Dy1 O4 C28 -174.3(4) .
Mg1 Dy1 N2 C15 46.4(3) .
Mg1 Dy1 N2 C18 -140.6(4) .
Mg1 Dy1 N3 C24 -16.9(3) .
Mg1 Dy1 N3 C27 163.7(4) .
Mg1 Dy1 N1 C9 -1.7(5) .
Mg1 Dy1 N1 C6 173.3(3) .
Mg1 Dy1 N4 C36 -175.3(4) .
Mg1 Dy1 N4 C33 7.3(3) .
Mg1 Dy1 O2 C10 -143.0(3) .
Mg1 O3 C19 C20 -45.3(6) .
Mg1 O3 C19 C24 135.8(4) .
Mg1 O4 C28 C29 10.0(8) .
Mg1 O4 C28 C33 -169.5(3) .
